data_1576277
loop_
_publ_author_name
'Kamin, Ashlyn A.'
'Schuster, Nathaniel J.'
'Xie, Haomiao'
'Le, Phuong H.'
'Snook, Kathleen M.'
'Krajewski, Sebastian'
'Kaminsky, Werner'
'Farha, Omar K.'
'Jasti, Ramesh'
'Xiao, Dianne J.'

_publ_section_title
;
 Permanently porous cycloparaphenylene nanohoops <i>via</i> supramolecular
 engineering.
;
_journal_name_full 'Chemical science'
_journal_paper_doi 10.1039/d5sc07685d
_journal_year 2025
_chemical_absolute_configuration unk
_chemical_formula_moiety 'C24 H14 F2 O2'
_chemical_formula_sum 'C24 H14 F2 O2'
_chemical_formula_weight 372.35
_chemical_name_systematic 2Fcat-ter
_space_group_IT_number 9
_space_group_name_Hall 'C -2yc'
_space_group_name_H-M_alt 'C 1 c 1'
_symmetry_cell_setting monoclinic
_symmetry_Int_Tables_number 9
_symmetry_space_group_name_Hall 'C -2yc'
_symmetry_space_group_name_H-M 'C 1 c 1'
_atom_sites_solution_hydrogens geom
_atom_sites_solution_primary dual
_atom_sites_solution_secondary difmap
_audit_conform_dict_location ftp://ftp.iucr.org/pub/cif_core.dic
_audit_conform_dict_name cif_core.dic
_audit_conform_dict_version 2.4.5
_audit_creation_date 2025-03-28T10:26:27-00:00
_audit_creation_method 'WinGX routine CIF_UPDATE'
_audit_update_record
;
2025-09-02 deposited with the CCDC.	2025-11-14 downloaded from the CCDC.
;
_cell_angle_alpha 90
_cell_angle_beta 108.338(12)
_cell_angle_gamma 90
_cell_formula_units_Z 4
_cell_length_a 9.1541(17)
_cell_length_b 20.080(4)
_cell_length_c 9.5315(17)
_cell_measurement_reflns_used 3302
_cell_measurement_temperature 100(2)
_cell_measurement_theta_max 27.67
_cell_measurement_theta_min 2.55
_cell_measurement_wavelength 0.71073
_cell_volume 1663.1(6)
_computing_cell_refinement 'SAINT V8.34A integration software'
_computing_data_collection 'Bruker APEX2 software'
_computing_data_reduction 'SORTAV (Blessing, 1995)'
_computing_molecular_graphics 'ORTEP-3 for Windows (Farrugia, 2012)'
_computing_publication_material 'WinGX publication routines (Farrugia, 2012)'
_computing_structure_refinement 'SHELXL-2019/2 (Sheldrick, 2019)'
_computing_structure_solution 'SHELXS-2013 (Sheldrick, 2008)'
_diffrn_ambient_temperature 100(2)
_diffrn_detector 'APEX-II CCD'
_diffrn_measured_fraction_theta_full 1
_diffrn_measured_fraction_theta_max 1
_diffrn_measurement_device '\k-geometry diffractometer'
_diffrn_measurement_device_type 'Bruker APEX-II'
_diffrn_measurement_method '\f or \w oscillation scans'
_diffrn_orient_matrix_UB_11 -0.006174
_diffrn_orient_matrix_UB_12 0.014949
_diffrn_orient_matrix_UB_13 0.098079
_diffrn_orient_matrix_UB_21 -0.104021
_diffrn_orient_matrix_UB_22 0.019393
_diffrn_orient_matrix_UB_23 -0.049565
_diffrn_orient_matrix_UB_31 -0.048624
_diffrn_orient_matrix_UB_32 -0.043387
_diffrn_orient_matrix_UB_33 0.011637
_diffrn_radiation_monochromator graphite
_diffrn_radiation_probe x-ray
_diffrn_radiation_type MoK\a
_diffrn_radiation_wavelength 0.71073
_diffrn_reflns_av_R_equivalents 0.0141
_diffrn_reflns_av_unetI/netI 0.0445
_diffrn_reflns_Laue_measured_fraction_full 1
_diffrn_reflns_Laue_measured_fraction_max 1
_diffrn_reflns_limit_h_max 11
_diffrn_reflns_limit_h_min -11
_diffrn_reflns_limit_k_max 24
_diffrn_reflns_limit_k_min -24
_diffrn_reflns_limit_l_max 11
_diffrn_reflns_limit_l_min -11
_diffrn_reflns_number 3344
_diffrn_reflns_point_group_measured_fraction_full 0.984
_diffrn_reflns_point_group_measured_fraction_max 0.984
_diffrn_reflns_theta_full 25.242
_diffrn_reflns_theta_max 26.372
_diffrn_reflns_theta_min 2.028
_diffrn_source 'sealed x-ray tube'
_diffrn_standards_number 0
_exptl_absorpt_coefficient_mu 0.109
_exptl_absorpt_correction_T_max 1
_exptl_absorpt_correction_T_min 0.898
_exptl_absorpt_correction_type multi-scan
_exptl_absorpt_process_details
;
        SADABS-2012/1 - Bruker AXS area detector scaling and absorption correcti
;
_exptl_crystal_colour colourless
_exptl_crystal_density_diffrn 1.487
_exptl_crystal_density_method 'not measured'
_exptl_crystal_description block
_exptl_crystal_F_000 768
_exptl_crystal_size_max 0.22
_exptl_crystal_size_mid 0.05
_exptl_crystal_size_min 0.04
_refine_diff_density_max 0.601
_refine_diff_density_min -0.318
_refine_diff_density_rms 0.068
_refine_ls_abs_structure_details
;
 Flack x determined using 962 quotients [(I+)-(I-)]/[(I+)+(I-)]
 (Parsons, Flack and Wagner, Acta Cryst. B69 (2013) 249-259).
;
_refine_ls_extinction_method none
_refine_ls_goodness_of_fit_ref 1.035
_refine_ls_hydrogen_treatment constr
_refine_ls_matrix_type full
_refine_ls_number_constraints 0
_refine_ls_number_parameters 253
_refine_ls_number_reflns 3332
_refine_ls_number_restraints 2
_refine_ls_restrained_S_all 1.035
_refine_ls_R_factor_all 0.0886
_refine_ls_R_factor_gt 0.0578
_refine_ls_shift/su_max 0
_refine_ls_shift/su_mean 0
_refine_ls_structure_factor_coef Fsqd
_refine_ls_weighting_details 'w=1/[\s^2^(Fo^2^)+(0.1054P)^2^+1.1807P] where P=(Fo^2^+2Fc^2^)/3'
_refine_ls_weighting_scheme calc
_refine_ls_wR_factor_gt 0.1531
_refine_ls_wR_factor_ref 0.1776
_reflns_Friedel_coverage 0.961
_reflns_Friedel_fraction_full 0.967
_reflns_Friedel_fraction_max 0.968
_reflns_number_gt 2432
_reflns_number_total 3332
_reflns_threshold_expression 'I > 2\s(I)'
_cod_data_source_file d5sc07685d2.cif
_cod_data_source_block 2Fcat-ter
_cod_original_cell_volume 1663.0(5)
_cod_original_sg_symbol_H-M 'C c'
_cod_database_code 1576277
_shelx_estimated_absorpt_t_min 0.976
_shelx_estimated_absorpt_t_max 0.996
_shelx_shelxl_version_number 2019/3

loop_
_symmetry_equiv_pos_as_xyz
'x, y, z'
'x, -y, z+1/2'
'x+1/2, y+1/2, z'
'x+1/2, -y+1/2, z+1/2'

loop_
_atom_site_label
_atom_site_type_symbol
_atom_site_fract_x
_atom_site_fract_y
_atom_site_fract_z
_atom_site_U_iso_or_equiv
_atom_site_adp_type
_atom_site_occupancy
_atom_site_site_symmetry_order
_atom_site_calc_flag
_atom_site_refinement_flags_posn
_atom_site_refinement_flags_adp
_atom_site_refinement_flags_occupancy
_atom_site_disorder_assembly
_atom_site_disorder_group
C1 C 0.2422(7) 0.4760(3) 0.6214(7) 0.0268(15) Uani 1 1 d . . . . .
C2 C 0.2444(7) 0.5445(3) 0.6239(7) 0.0252(14) Uani 1 1 d . . . . .
C3 C 0.3418(9) 0.5803(2) 0.5677(9) 0.0232(10) Uani 1 1 d . . . . .
C4 C 0.4392(7) 0.5437(3) 0.5096(7) 0.0204(12) Uani 1 1 d . . . . .
C5 C 0.4366(7) 0.4744(3) 0.5061(7) 0.0193(12) Uani 1 1 d . . . . .
C6 C 0.3377(9) 0.4384(2) 0.5626(8) 0.0219(10) Uani 1 1 d . . . . .
C7 C 0.6453(7) 0.5440(2) 0.4063(6) 0.0239(12) Uani 1 1 d . . . . .
C8 C 0.7549(6) 0.5776(2) 0.3640(6) 0.0241(12) Uani 1 1 d . . . . .
H8 H 0.762104 0.624677 0.372088 0.029 Uiso 1 1 calc R U . . .
C9 C 0.8549(7) 0.5423(3) 0.3097(7) 0.0354(17) Uani 1 1 d . . . . .
H9 H 0.932511 0.56523 0.282196 0.042 Uiso 1 1 calc R U . . .
C10 C 0.8430(7) 0.4730(4) 0.2948(7) 0.0350(17) Uani 1 1 d . . . . .
H10 H 0.910304 0.448964 0.255064 0.042 Uiso 1 1 calc R U . . .
C11 C 0.7352(7) 0.4407(3) 0.3373(6) 0.0267(12) Uani 1 1 d . . . . .
H11 H 0.72663 0.393692 0.327206 0.032 Uiso 1 1 calc R U . . .
C12 C 0.6374(7) 0.4750(2) 0.3952(6) 0.0232(11) Uani 1 1 d . . . . .
C13 C 0.3338(9) 0.3642(2) 0.5645(8) 0.0208(9) Uani 1 1 d . . . . .
C14 C 0.4712(7) 0.3291(3) 0.6183(7) 0.0233(13) Uani 1 1 d . . . . .
H14 H 0.566023 0.352673 0.648612 0.028 Uiso 1 1 calc R U . . .
C15 C 0.4717(8) 0.2604(3) 0.6282(7) 0.0269(14) Uani 1 1 d . . . . .
H15 H 0.566218 0.237011 0.66598 0.032 Uiso 1 1 calc R U . . .
C16 C 0.3343(10) 0.2258(2) 0.5831(8) 0.0308(12) Uani 1 1 d . . . . .
H16 H 0.334851 0.178597 0.590306 0.037 Uiso 1 1 calc R U . . .
C17 C 0.1966(8) 0.2592(3) 0.5277(8) 0.0318(15) Uani 1 1 d . . . . .
H17 H 0.102509 0.235075 0.497107 0.038 Uiso 1 1 calc R U . . .
C18 C 0.1957(7) 0.3285(3) 0.5167(7) 0.0282(15) Uani 1 1 d . . . . .
H18 H 0.101014 0.351554 0.476712 0.034 Uiso 1 1 calc R U . . .
C19 C 0.3402(8) 0.6550(2) 0.5699(8) 0.0206(9) Uani 1 1 d . . . . .
C20 C 0.3902(7) 0.6896(3) 0.7034(6) 0.0217(13) Uani 1 1 d . . . . .
H20 H 0.424697 0.665524 0.793731 0.026 Uiso 1 1 calc R U . . .
C21 C 0.3902(7) 0.7586(3) 0.7058(7) 0.0220(13) Uani 1 1 d . . . . .
H21 H 0.428892 0.781775 0.797006 0.026 Uiso 1 1 calc R U . . .
C22 C 0.3340(8) 0.7935(2) 0.5757(8) 0.0227(10) Uani 1 1 d . . . . .
H22 H 0.330126 0.840736 0.576869 0.027 Uiso 1 1 calc R U . . .
C23 C 0.2824(8) 0.7589(3) 0.4412(7) 0.0253(13) Uani 1 1 d . . . . .
H23 H 0.245392 0.782892 0.351059 0.03 Uiso 1 1 calc R U . . .
C24 C 0.2851(7) 0.6899(3) 0.4389(7) 0.0245(13) Uani 1 1 d . . . . .
H24 H 0.249216 0.666673 0.347572 0.029 Uiso 1 1 calc R U . . .
O1 O 0.5281(5) 0.44047(17) 0.4437(5) 0.0208(9) Uani 1 1 d . . . . .
O2 O 0.5361(5) 0.57968(18) 0.4563(5) 0.0230(9) Uani 1 1 d . . . . .
F1 F 0.1450(5) 0.44306(18) 0.6816(5) 0.0400(11) Uani 1 1 d . . . . .
F2 F 0.1455(5) 0.57720(18) 0.6813(5) 0.0382(10) Uani 1 1 d . . . . .

loop_
_atom_site_aniso_label
_atom_site_aniso_U_11
_atom_site_aniso_U_22
_atom_site_aniso_U_33
_atom_site_aniso_U_23
_atom_site_aniso_U_13
_atom_site_aniso_U_12
C1 0.027(3) 0.025(3) 0.033(4) 0.000(3) 0.016(3) -0.005(3)
C2 0.026(3) 0.027(3) 0.027(4) -0.004(3) 0.015(3) -0.001(3)
C3 0.026(2) 0.022(2) 0.021(2) -0.001(3) 0.0076(19) 0.002(3)
C4 0.021(3) 0.022(3) 0.016(3) -0.001(3) 0.004(2) -0.003(3)
C5 0.021(3) 0.019(3) 0.017(3) -0.002(2) 0.005(2) 0.000(3)
C6 0.021(2) 0.024(2) 0.021(3) 0.005(3) 0.0069(19) 0.002(3)
C7 0.025(3) 0.024(3) 0.023(3) 0.000(2) 0.009(2) 0.002(2)
C8 0.025(3) 0.020(2) 0.030(3) -0.001(2) 0.014(2) 0.000(2)
C9 0.026(4) 0.036(4) 0.044(4) -0.001(3) 0.010(3) 0.011(3)
C10 0.026(3) 0.043(4) 0.033(4) -0.006(3) 0.005(3) 0.013(3)
C11 0.034(3) 0.024(3) 0.022(3) 0.003(2) 0.008(3) 0.009(3)
C12 0.026(3) 0.022(2) 0.025(3) 0.002(2) 0.013(2) 0.000(2)
C13 0.025(2) 0.021(2) 0.020(2) -0.001(3) 0.0123(19) -0.001(3)
C14 0.026(3) 0.023(3) 0.025(3) 0.006(2) 0.014(3) 0.000(3)
C15 0.036(4) 0.023(3) 0.026(3) 0.005(2) 0.017(3) 0.005(3)
C16 0.046(3) 0.022(2) 0.032(3) -0.003(3) 0.022(3) -0.008(3)
C17 0.035(4) 0.031(3) 0.034(4) -0.007(3) 0.018(3) -0.010(3)
C18 0.024(3) 0.032(3) 0.027(4) 0.000(3) 0.006(3) -0.001(3)
C19 0.021(2) 0.021(2) 0.022(2) 0.000(3) 0.0098(18) 0.007(3)
C20 0.025(3) 0.024(3) 0.017(3) 0.003(2) 0.008(3) 0.006(2)
C21 0.024(3) 0.021(3) 0.020(3) -0.005(2) 0.006(2) -0.004(2)
C22 0.027(2) 0.0181(19) 0.025(2) -0.003(3) 0.0124(19) 0.004(3)
C23 0.029(3) 0.029(3) 0.018(3) 0.000(2) 0.008(3) -0.003(3)
C24 0.028(4) 0.025(3) 0.023(3) -0.003(2) 0.013(3) 0.004(3)
O1 0.023(2) 0.0162(18) 0.029(2) 0.0031(17) 0.0153(17) -0.0049(19)
O2 0.029(2) 0.0199(18) 0.027(2) 0.0024(18) 0.0188(19) 0.0048(19)
F1 0.040(2) 0.038(2) 0.053(3) 0.000(2) 0.032(2) -0.007(2)
F2 0.045(2) 0.0302(19) 0.050(3) -0.0021(18) 0.029(2) 0.0019(19)

loop_
_atom_type_symbol
_atom_type_description
_atom_type_scat_dispersion_real
_atom_type_scat_dispersion_imag
_atom_type_scat_source
C C 0.0033 0.0016 'International Tables Vol C Tables 4.2.6.8 and 6.1.1.4'
H H 0 0 'International Tables Vol C Tables 4.2.6.8 and 6.1.1.4'
O O 0.0106 0.006 'International Tables Vol C Tables 4.2.6.8 and 6.1.1.4'
F F 0.0171 0.0103 'International Tables Vol C Tables 4.2.6.8 and 6.1.1.4'

loop_
_geom_angle_atom_site_label_1
_geom_angle_atom_site_label_2
_geom_angle_atom_site_label_3
_geom_angle
_geom_angle_site_symmetry_1
_geom_angle_site_symmetry_3
_geom_angle_publ_flag
F1 C1 C2 118.9(6) . . ?
F1 C1 C6 118.5(5) . . ?
C2 C1 C6 122.6(6) . . ?
F2 C2 C1 118.7(6) . . ?
F2 C2 C3 119.8(6) . . ?
C1 C2 C3 121.5(6) . . ?
C2 C3 C4 116.8(4) . . ?
C2 C3 C19 120.4(7) . . ?
C4 C3 C19 122.8(7) . . ?
O2 C4 C5 122.1(6) . . ?
O2 C4 C3 116.1(5) . . ?
C5 C4 C3 121.8(6) . . ?
O1 C5 C4 120.4(6) . . ?
O1 C5 C6 118.4(4) . . ?
C4 C5 C6 121.2(6) . . ?
C5 C6 C1 116.1(4) . . ?
C5 C6 C13 122.9(6) . . ?
C1 C6 C13 120.9(6) . . ?
C8 C7 C12 119.6(5) . . ?
C8 C7 O2 120.4(4) . . ?
C12 C7 O2 120.0(5) . . ?
C7 C8 C9 119.4(5) . . ?
C7 C8 H8 120.3 . . ?
C9 C8 H8 120.3 . . ?
C8 C9 C10 120.5(7) . . ?
C8 C9 H9 119.7 . . ?
C10 C9 H9 119.7 . . ?
C11 C10 C9 119.3(6) . . ?
C11 C10 H10 120.3 . . ?
C9 C10 H10 120.3 . . ?
C10 C11 C12 120.8(5) . . ?
C10 C11 H11 119.6 . . ?
C12 C11 H11 119.6 . . ?
C11 C12 C7 120.3(5) . . ?
C11 C12 O1 120.4(4) . . ?
C7 C12 O1 119.4(5) . . ?
C14 C13 C18 118.8(4) . . ?
C14 C13 C6 119.2(6) . . ?
C18 C13 C6 122.0(6) . . ?
C15 C14 C13 120.9(6) . . ?
C15 C14 H14 119.6 . . ?
C13 C14 H14 119.6 . . ?
C16 C15 C14 119.8(6) . . ?
C16 C15 H15 120.1 . . ?
C14 C15 H15 120.1 . . ?
C17 C16 C15 120.6(4) . . ?
C17 C16 H16 119.7 . . ?
C15 C16 H16 119.7 . . ?
C16 C17 C18 119.8(6) . . ?
C16 C17 H17 120.1 . . ?
C18 C17 H17 120.1 . . ?
C17 C18 C13 120.2(6) . . ?
C17 C18 H18 119.9 . . ?
C13 C18 H18 119.9 . . ?
C24 C19 C20 119.6(4) . . ?
C24 C19 C3 119.8(6) . . ?
C20 C19 C3 120.6(6) . . ?
C21 C20 C19 120.7(5) . . ?
C21 C20 H20 119.6 . . ?
C19 C20 H20 119.6 . . ?
C22 C21 C20 119.7(5) . . ?
C22 C21 H21 120.2 . . ?
C20 C21 H21 120.2 . . ?
C21 C22 C23 119.7(4) . . ?
C21 C22 H22 120.2 . . ?
C23 C22 H22 120.2 . . ?
C24 C23 C22 120.5(6) . . ?
C24 C23 H23 119.8 . . ?
C22 C23 H23 119.8 . . ?
C19 C24 C23 119.7(5) . . ?
C19 C24 H24 120.1 . . ?
C23 C24 H24 120.1 . . ?
C5 O1 C12 119.8(4) . . ?
C4 O2 C7 117.7(4) . . ?

loop_
_geom_bond_atom_site_label_1
_geom_bond_atom_site_label_2
_geom_bond_distance
_geom_bond_site_symmetry_2
_geom_bond_publ_flag
C1 F1 1.370(8) . ?
C1 C2 1.376(9) . ?
C1 C6 1.398(10) . ?
C2 F2 1.364(8) . ?
C2 C3 1.378(10) . ?
C3 C4 1.398(10) . ?
C3 C19 1.501(6) . ?
C4 O2 1.360(8) . ?
C4 C5 1.391(7) . ?
C5 O1 1.354(8) . ?
C5 C6 1.393(10) . ?
C6 C13 1.492(6) . ?
C7 C8 1.370(8) . ?
C7 C12 1.390(7) . ?
C7 O2 1.429(7) . ?
C8 C9 1.381(8) . ?
C8 H8 0.95 . ?
C9 C10 1.400(9) . ?
C9 H9 0.95 . ?
C10 C11 1.344(9) . ?
C10 H10 0.95 . ?
C11 C12 1.375(8) . ?
C11 H11 0.95 . ?
C12 O1 1.410(7) . ?
C13 C14 1.391(9) . ?
C13 C18 1.399(9) . ?
C14 C15 1.383(8) . ?
C14 H14 0.95 . ?
C15 C16 1.381(10) . ?
C15 H15 0.95 . ?
C16 C17 1.378(10) . ?
C16 H16 0.95 . ?
C17 C18 1.396(8) . ?
C17 H17 0.95 . ?
C18 H18 0.95 . ?
C19 C24 1.381(9) . ?
C19 C20 1.394(9) . ?
C20 C21 1.387(8) . ?
C20 H20 0.95 . ?
C21 C22 1.375(9) . ?
C21 H21 0.95 . ?
C22 C23 1.403(9) . ?
C22 H22 0.95 . ?
C23 C24 1.386(8) . ?
C23 H23 0.95 . ?
C24 H24 0.95 . ?

loop_
_geom_torsion_atom_site_label_1
_geom_torsion_atom_site_label_2
_geom_torsion_atom_site_label_3
_geom_torsion_atom_site_label_4
_geom_torsion
_geom_torsion_site_symmetry_1
_geom_torsion_site_symmetry_2
_geom_torsion_site_symmetry_3
_geom_torsion_site_symmetry_4
_geom_torsion_publ_flag
F1 C1 C2 F2 -2.4(10) . . . . ?
C6 C1 C2 F2 179.0(6) . . . . ?
F1 C1 C2 C3 178.7(6) . . . . ?
C6 C1 C2 C3 0.1(11) . . . . ?
F2 C2 C3 C4 -179.5(5) . . . . ?
C1 C2 C3 C4 -0.7(12) . . . . ?
F2 C2 C3 C19 0.3(11) . . . . ?
C1 C2 C3 C19 179.1(6) . . . . ?
C2 C3 C4 O2 -179.1(5) . . . . ?
C19 C3 C4 O2 1.1(11) . . . . ?
C2 C3 C4 C5 1.1(12) . . . . ?
C19 C3 C4 C5 -178.7(6) . . . . ?
O2 C4 C5 O1 -2.4(10) . . . . ?
C3 C4 C5 O1 177.3(6) . . . . ?
O2 C4 C5 C6 179.3(6) . . . . ?
C3 C4 C5 C6 -0.9(11) . . . . ?
O1 C5 C6 C1 -178.0(5) . . . . ?
C4 C5 C6 C1 0.3(12) . . . . ?
O1 C5 C6 C13 3.2(11) . . . . ?
C4 C5 C6 C13 -178.5(6) . . . . ?
F1 C1 C6 C5 -178.6(5) . . . . ?
C2 C1 C6 C5 0.1(12) . . . . ?
F1 C1 C6 C13 0.3(11) . . . . ?
C2 C1 C6 C13 178.9(6) . . . . ?
C12 C7 C8 C9 0.6(8) . . . . ?
O2 C7 C8 C9 -177.1(5) . . . . ?
C7 C8 C9 C10 1.3(9) . . . . ?
C8 C9 C10 C11 -1.6(9) . . . . ?
C9 C10 C11 C12 -0.1(9) . . . . ?
C10 C11 C12 C7 2.1(9) . . . . ?
C10 C11 C12 O1 -178.0(5) . . . . ?
C8 C7 C12 C11 -2.3(8) . . . . ?
O2 C7 C12 C11 175.4(5) . . . . ?
C8 C7 C12 O1 177.7(5) . . . . ?
O2 C7 C12 O1 -4.5(8) . . . . ?
C5 C6 C13 C14 48.8(10) . . . . ?
C1 C6 C13 C14 -130.0(7) . . . . ?
C5 C6 C13 C18 -132.7(8) . . . . ?
C1 C6 C13 C18 48.6(11) . . . . ?
C18 C13 C14 C15 -1.7(10) . . . . ?
C6 C13 C14 C15 176.9(6) . . . . ?
C13 C14 C15 C16 0.6(9) . . . . ?
C14 C15 C16 C17 0.2(11) . . . . ?
C15 C16 C17 C18 0.2(11) . . . . ?
C16 C17 C18 C13 -1.3(10) . . . . ?
C14 C13 C18 C17 2.0(11) . . . . ?
C6 C13 C18 C17 -176.5(6) . . . . ?
C2 C3 C19 C24 -111.0(8) . . . . ?
C4 C3 C19 C24 68.8(10) . . . . ?
C2 C3 C19 C20 67.4(10) . . . . ?
C4 C3 C19 C20 -112.8(8) . . . . ?
C24 C19 C20 C21 -2.2(11) . . . . ?
C3 C19 C20 C21 179.4(6) . . . . ?
C19 C20 C21 C22 2.9(9) . . . . ?
C20 C21 C22 C23 -2.3(11) . . . . ?
C21 C22 C23 C24 1.2(11) . . . . ?
C20 C19 C24 C23 1.1(11) . . . . ?
C3 C19 C24 C23 179.4(6) . . . . ?
C22 C23 C24 C19 -0.6(10) . . . . ?
C4 C5 O1 C12 6.3(10) . . . . ?
C6 C5 O1 C12 -175.4(5) . . . . ?
C11 C12 O1 C5 177.3(5) . . . . ?
C7 C12 O1 C5 -2.7(9) . . . . ?
C5 C4 O2 C7 -4.8(9) . . . . ?
C3 C4 O2 C7 175.4(5) . . . . ?
C8 C7 O2 C4 -174.1(5) . . . . ?
C12 C7 O2 C4 8.2(8) . . . . ?
